data_2240704
loop_
_publ_author_name
'Usha, M. K.'
'Madan Kumar, S.'
Nitinchandra
'Kalluraya, B.'
'Lokanath, N. K.'
'Revannasiddaiah, D.'

_publ_section_title
;
 (<i>E</i>)-<i>N</i>'-[4-(Dimethylamino)benzylidene]-2-(4-methylphenoxy)acetohydrazide
;
_journal_coeditor_code XU5759
_journal_issue 2
_journal_name_full 'Acta Crystallographica Section E'
_journal_page_first o140
_journal_paper_doi 10.1107/S1600536813034879
_journal_volume 70
_journal_year 2014
_chemical_formula_iupac 'C18 H21 N3 O2'
_chemical_formula_moiety 'C18 H21 N3 O2'
_chemical_formula_sum 'C18 H21 N3 O2'
_chemical_formula_weight 311.38
_chemical_name_systematic (<i>E</i>)-<i>N</i>'-[4-(Dimethylamino)benzylidene]-2-(4-methylphenoxy)acetohydrazide
_space_group_IT_number 14
_symmetry_cell_setting monoclinic
_symmetry_space_group_name_Hall '-P 2ybc'
_symmetry_space_group_name_H-M 'P 1 21/c 1'
_atom_sites_solution_hydrogens geom
_atom_sites_solution_primary direct
_atom_sites_solution_secondary difmap
_cell_angle_alpha 90
_cell_angle_beta 100.868(3)
_cell_angle_gamma 90
_cell_formula_units_Z 4
_cell_length_a 11.2237(6)
_cell_length_b 9.4471(5)
_cell_length_c 15.8785(9)
_cell_measurement_reflns_used 2725
_cell_measurement_temperature 296
_cell_measurement_theta_max 64.7
_cell_measurement_theta_min 4.0
_cell_volume 1653.42(16)
_computing_cell_refinement 'SAINT (Bruker, 2013)'
_computing_data_collection 'APEX2 (Bruker, 2013)'
_computing_data_reduction 'SAINT (Bruker, 2013)'
_computing_molecular_graphics 'Mercury (Macrae <i>et al.</i>, 2008)'
_computing_publication_material 'PLATON (Spek, 2009)'
_computing_structure_refinement 'SHELXL97 (Sheldrick, 2008)'
_computing_structure_solution 'SHELXS97 (Sheldrick, 2008)'
_diffrn_ambient_temperature 296
_diffrn_detector_area_resol_mean 10.7
_diffrn_measured_fraction_theta_full 0.977
_diffrn_measured_fraction_theta_max 0.977
_diffrn_measurement_device_type 'Bruker X8 Proteum'
_diffrn_measurement_method '\f and \w scans'
_diffrn_radiation_monochromator 'Helios multilayer optics'
_diffrn_radiation_source 'Bruker MicroStar microfocus rotating anode'
_diffrn_radiation_type CuK\a
_diffrn_radiation_wavelength 1.54178
_diffrn_reflns_av_R_equivalents 0.0690
_diffrn_reflns_av_sigmaI/netI 0.0572
_diffrn_reflns_limit_h_max 13
_diffrn_reflns_limit_h_min -12
_diffrn_reflns_limit_k_max 5
_diffrn_reflns_limit_k_min -11
_diffrn_reflns_limit_l_max 18
_diffrn_reflns_limit_l_min -18
_diffrn_reflns_number 13214
_diffrn_reflns_theta_full 64.66
_diffrn_reflns_theta_max 64.66
_diffrn_reflns_theta_min 4.01
_exptl_absorpt_coefficient_mu 0.667
_exptl_absorpt_correction_T_max 0.873
_exptl_absorpt_correction_T_min 0.862
_exptl_absorpt_correction_type multi-scan
_exptl_absorpt_process_details 'SADABS (Bruker, 2013)'
_exptl_crystal_colour red
_exptl_crystal_density_diffrn 1.251
_exptl_crystal_density_method 'Not Measured'
_exptl_crystal_description block
_exptl_crystal_F_000 664
_exptl_crystal_size_max 0.230
_exptl_crystal_size_mid 0.220
_exptl_crystal_size_min 0.210
_refine_diff_density_max 0.428
_refine_diff_density_min -0.426
_refine_ls_extinction_coef 0.0102(18)
_refine_ls_extinction_expression FC^*^=KFC[1+0.001XFC^2^\L^3^/SIN(2\Q)]^-1/4^
_refine_ls_extinction_method shelxl
_refine_ls_goodness_of_fit_ref 1.053
_refine_ls_hydrogen_treatment constr
_refine_ls_matrix_type full
_refine_ls_number_parameters 211
_refine_ls_number_reflns 2725
_refine_ls_number_restraints 0
_refine_ls_restrained_S_all 1.053
_refine_ls_R_factor_all 0.0816
_refine_ls_R_factor_gt 0.0753
_refine_ls_shift/su_max 0.002
_refine_ls_shift/su_mean 0.000
_refine_ls_structure_factor_coef Fsqd
_refine_ls_weighting_details 'calc w=1/[\s^2^(Fo^2^)+(0.1529P)^2^+0.2569P] where P=(Fo^2^+2Fc^2^)/3'
_refine_ls_weighting_scheme calc
_refine_ls_wR_factor_gt 0.2007
_refine_ls_wR_factor_ref 0.2110
_reflns_number_gt 2318
_reflns_number_total 2725
_reflns_threshold_expression I>2\s(I)
_cod_data_source_file xu5759sup1.cif
_cod_data_source_block I
_cod_original_sg_symbol_H-M 'P 21/c'
_cod_database_code 2240704
_cod_database_fobs_code 2240704

loop_
_symmetry_equiv_pos_site_id
_symmetry_equiv_pos_as_xyz
1 x,y,z
2 -x,1/2+y,1/2-z
3 -x,-y,-z
4 x,1/2-y,1/2+z

loop_
_atom_site_aniso_label
_atom_site_aniso_U_11
_atom_site_aniso_U_22
_atom_site_aniso_U_33
_atom_site_aniso_U_12
_atom_site_aniso_U_13
_atom_site_aniso_U_23
O1 0.0494(9) 0.0749(12) 0.0419(8) 0.0043(8) 0.0300(7) 0.0077(7)
O2 0.0804(11) 0.0332(9) 0.0576(9) 0.0002(7) 0.0400(8) -0.0008(6)
N1 0.0560(10) 0.0323(9) 0.0426(9) -0.0035(7) 0.0339(8) -0.0003(7)
N2 0.0524(10) 0.0392(10) 0.0400(9) -0.0055(8) 0.0303(8) 0.0012(7)
N3 0.0648(12) 0.0524(12) 0.0479(10) -0.0071(9) 0.0394(9) -0.0023(8)
C1 0.096(2) 0.122(3) 0.083(2) -0.018(2) 0.0681(18) 0.0022(18)
C2 0.0650(15) 0.0688(17) 0.0579(14) -0.0183(13) 0.0411(12) -0.0044(12)
C3 0.0470(13) 0.103(2) 0.0736(17) -0.0075(14) 0.0351(12) -0.0028(15)
C4 0.0482(13) 0.089(2) 0.0539(13) -0.0008(12) 0.0214(10) 0.0062(12)
C5 0.0489(12) 0.0480(13) 0.0423(11) -0.0087(9) 0.0284(9) -0.0037(9)
C6 0.0566(12) 0.0370(12) 0.0496(12) -0.0001(9) 0.0287(10) -0.0008(9)
C7 0.0727(15) 0.0441(13) 0.0498(12) -0.0088(11) 0.0330(11) 0.0017(9)
C8 0.0499(11) 0.0375(11) 0.0446(10) 0.0009(9) 0.0289(9) -0.0020(8)
C9 0.0489(11) 0.0335(11) 0.0416(10) -0.0040(8) 0.0252(9) -0.0030(8)
C10 0.0509(11) 0.0345(11) 0.0411(10) -0.0030(9) 0.0261(9) 0.0005(8)
C11 0.0457(10) 0.0365(11) 0.0388(10) -0.0001(8) 0.0230(8) 0.0019(8)
C12 0.0626(13) 0.0343(12) 0.0484(11) -0.0039(10) 0.0324(10) -0.0052(9)
C13 0.0646(13) 0.0340(12) 0.0532(12) -0.0086(10) 0.0357(10) -0.0012(9)
C14 0.0434(10) 0.0454(13) 0.0403(10) -0.0020(9) 0.0245(8) 0.0003(8)
C15 0.0535(11) 0.0364(11) 0.0476(11) 0.0019(9) 0.0286(9) -0.0043(9)
C16 0.0563(12) 0.0314(11) 0.0479(11) 0.0008(9) 0.0285(9) 0.0024(8)
C17 0.0766(16) 0.0648(17) 0.0608(14) -0.0097(13) 0.0422(12) 0.0107(12)
C18 0.0734(16) 0.0681(17) 0.0530(13) 0.0017(13) 0.0397(11) -0.0070(11)

loop_
_atom_site_type_symbol
_atom_site_label
_atom_site_fract_x
_atom_site_fract_y
_atom_site_fract_z
_atom_site_U_iso_or_equiv
_atom_site_thermal_displace_type
_atom_site_calc_flag
_atom_site_refinement_flags
_atom_site_occupancy
O O1 0.69278(13) 0.22073(19) 0.19031(9) 0.0526(6) Uani d . 1.000
O O2 0.53999(16) 0.07569(16) 0.28054(9) 0.0536(6) Uani d . 1.000
N N1 0.47999(15) 0.29874(18) 0.30708(10) 0.0404(5) Uani d . 1.000
N N2 0.43122(16) 0.25856(19) 0.37754(10) 0.0411(6) Uani d . 1.000
N N3 0.19247(18) 0.2905(2) 0.71623(11) 0.0513(7) Uani d . 1.000
C C1 0.9297(3) 0.2897(4) -0.0930(2) 0.0937(14) Uani d . 1.000
C C2 0.8634(2) 0.2746(3) -0.01891(16) 0.0601(9) Uani d . 1.000
C C3 0.9184(2) 0.2062(4) 0.05636(18) 0.0714(10) Uani d . 1.000
C C4 0.8604(2) 0.1913(3) 0.12481(16) 0.0622(9) Uani d . 1.000
C C5 0.74458(19) 0.2438(2) 0.11927(12) 0.0438(7) Uani d . 1.000
C C6 0.6868(2) 0.3118(2) 0.04553(13) 0.0453(7) Uani d . 1.000
C C7 0.7476(2) 0.3253(2) -0.02276(15) 0.0527(8) Uani d . 1.000
C C8 0.56985(18) 0.2615(2) 0.18410(12) 0.0414(6) Uani d . 1.000
C C9 0.52905(19) 0.2017(2) 0.26216(12) 0.0392(6) Uani d . 1.000
C C10 0.39327(18) 0.3609(2) 0.41754(12) 0.0399(6) Uani d . 1.000
C C11 0.33822(18) 0.3394(2) 0.49233(12) 0.0384(6) Uani d . 1.000
C C12 0.3056(2) 0.2065(2) 0.51882(14) 0.0456(7) Uani d . 1.000
C C13 0.2569(2) 0.1908(2) 0.59149(14) 0.0474(7) Uani d . 1.000
C C14 0.23959(18) 0.3070(2) 0.64313(13) 0.0409(6) Uani d . 1.000
C C15 0.2715(2) 0.4407(2) 0.61621(13) 0.0434(6) Uani d . 1.000
C C16 0.31855(19) 0.4555(2) 0.54258(13) 0.0428(7) Uani d . 1.000
C C17 0.1550(3) 0.1517(3) 0.74088(16) 0.0636(9) Uani d . 1.000
C C18 0.1782(2) 0.4102(3) 0.76985(15) 0.0612(9) Uani d . 1.000
H H1 0.47880 0.38630 0.29210 0.0490 Uiso c R 1.000
H H1A 1.00830 0.24650 -0.07820 0.1410 Uiso c R 1.000
H H1B 0.93890 0.38830 -0.10510 0.1410 Uiso c R 1.000
H H1C 0.88410 0.24400 -0.14280 0.1410 Uiso c R 1.000
H H3 0.99620 0.16970 0.06030 0.0860 Uiso c R 1.000
H H4 0.89910 0.14610 0.17450 0.0740 Uiso c R 1.000
H H6 0.60880 0.34760 0.04170 0.0540 Uiso c R 1.000
H H7 0.70870 0.37010 -0.07260 0.0630 Uiso c R 1.000
H H8A 0.52070 0.22370 0.13210 0.0500 Uiso c R 1.000
H H8B 0.56260 0.36380 0.18310 0.0500 Uiso c R 1.000
H H10 0.40110 0.45270 0.39820 0.0480 Uiso c R 1.000
H H12 0.31690 0.12710 0.48670 0.0550 Uiso c R 1.000
H H13 0.23490 0.10090 0.60690 0.0570 Uiso c R 1.000
H H15 0.26080 0.52040 0.64840 0.0520 Uiso c R 1.000
H H16 0.33790 0.54560 0.52580 0.0510 Uiso c R 1.000
H H17A 0.08590 0.12040 0.70000 0.0950 Uiso c R 1.000
H H17B 0.13400 0.15720 0.79670 0.0950 Uiso c R 1.000
H H17C 0.22040 0.08570 0.74230 0.0950 Uiso c R 1.000
H H18A 0.25520 0.45570 0.78800 0.0920 Uiso c R 1.000
H H18B 0.14790 0.37840 0.81920 0.0920 Uiso c R 1.000
H H18C 0.12190 0.47610 0.73800 0.0920 Uiso c R 1.000

loop_
_atom_type_symbol
_atom_type_description
_atom_type_scat_dispersion_real
_atom_type_scat_dispersion_imag
_atom_type_scat_source
C C 0.0181 0.0091 ' International Tables Vol C Tables 4.2.6.8 and 6.1.1.4'
H H 0.0000 0.0000 ' International Tables Vol C Tables 4.2.6.8 and 6.1.1.4'
N N 0.0311 0.0180 ' International Tables Vol C Tables 4.2.6.8 and 6.1.1.4'
O O 0.0492 0.0322 ' International Tables Vol C Tables 4.2.6.8 and 6.1.1.4'

loop_
_geom_angle_atom_site_label_1
_geom_angle_atom_site_label_2
_geom_angle_atom_site_label_3
_geom_angle
_geom_angle_publ_flag
C5 O1 C8 117.04(15) no
N2 N1 C9 120.36(17) no
N1 N2 C10 114.47(17) no
C14 N3 C17 120.51(19) no
C14 N3 C18 120.91(19) no
C17 N3 C18 118.58(19) no
N2 N1 H1 120.00 no
C9 N1 H1 120.00 no
C3 C2 C7 117.4(2) no
C1 C2 C3 120.4(2) no
C1 C2 C7 122.1(2) no
C2 C3 C4 121.7(2) no
C3 C4 C5 119.6(2) no
O1 C5 C6 124.19(19) no
O1 C5 C4 115.37(18) no
C4 C5 C6 120.4(2) no
C5 C6 C7 118.8(2) no
C2 C7 C6 122.1(2) no
O1 C8 C9 106.44(16) no
N1 C9 C8 113.53(16) no
O2 C9 C8 121.76(18) no
O2 C9 N1 124.71(18) no
N2 C10 C11 122.37(18) no
C12 C11 C16 117.09(18) no
C10 C11 C12 123.28(18) no
C10 C11 C16 119.61(17) no
C11 C12 C13 121.25(18) no
C12 C13 C14 121.74(18) no
N3 C14 C15 121.45(18) no
N3 C14 C13 121.50(18) no
C13 C14 C15 117.04(19) no
C14 C15 C16 120.74(18) no
C11 C16 C15 122.12(18) no
C2 C1 H1A 109.00 no
C2 C1 H1B 110.00 no
C2 C1 H1C 110.00 no
H1A C1 H1B 109.00 no
H1A C1 H1C 109.00 no
H1B C1 H1C 109.00 no
C2 C3 H3 119.00 no
C4 C3 H3 119.00 no
C3 C4 H4 120.00 no
C5 C4 H4 120.00 no
C5 C6 H6 121.00 no
C7 C6 H6 121.00 no
C2 C7 H7 119.00 no
C6 C7 H7 119.00 no
O1 C8 H8A 110.00 no
O1 C8 H8B 110.00 no
C9 C8 H8A 110.00 no
C9 C8 H8B 110.00 no
H8A C8 H8B 109.00 no
N2 C10 H10 119.00 no
C11 C10 H10 119.00 no
C11 C12 H12 119.00 no
C13 C12 H12 119.00 no
C12 C13 H13 119.00 no
C14 C13 H13 119.00 no
C14 C15 H15 120.00 no
C16 C15 H15 120.00 no
C11 C16 H16 119.00 no
C15 C16 H16 119.00 no
N3 C17 H17A 110.00 no
N3 C17 H17B 109.00 no
N3 C17 H17C 109.00 no
H17A C17 H17B 109.00 no
H17A C17 H17C 109.00 no
H17B C17 H17C 109.00 no
N3 C18 H18A 110.00 no
N3 C18 H18B 109.00 no
N3 C18 H18C 109.00 no
H18A C18 H18B 109.00 no
H18A C18 H18C 109.00 no
H18B C18 H18C 109.00 no

loop_
_geom_bond_atom_site_label_1
_geom_bond_atom_site_label_2
_geom_bond_distance
_geom_bond_publ_flag
O1 C5 1.380(2) no
O1 C8 1.418(3) no
O2 C9 1.226(2) no
N1 N2 1.388(2) no
N1 C9 1.342(3) no
N2 C10 1.273(3) no
N3 C14 1.372(3) no
N3 C17 1.453(3) no
N3 C18 1.443(3) no
N1 H1 0.8600 no
C1 C2 1.513(4) no
C2 C7 1.376(3) no
C2 C3 1.396(4) no
C3 C4 1.375(4) no
C4 C5 1.379(3) no
C5 C6 1.385(3) no
C6 C7 1.392(3) no
C8 C9 1.510(3) no
C10 C11 1.453(3) no
C11 C16 1.398(3) no
C11 C12 1.395(3) no
C12 C13 1.375(3) no
C13 C14 1.405(3) no
C14 C15 1.402(3) no
C15 C16 1.378(3) no
C1 H1A 0.9600 no
C1 H1B 0.9600 no
C1 H1C 0.9600 no
C3 H3 0.9300 no
C4 H4 0.9300 no
C6 H6 0.9300 no
C7 H7 0.9300 no
C8 H8A 0.9700 no
C8 H8B 0.9700 no
C10 H10 0.9300 no
C12 H12 0.9300 no
C13 H13 0.9300 no
C15 H15 0.9300 no
C16 H16 0.9300 no
C17 H17A 0.9600 no
C17 H17B 0.9600 no
C17 H17C 0.9600 no
C18 H18A 0.9600 no
C18 H18B 0.9600 no
C18 H18C 0.9600 no

loop_
_geom_hbond_atom_site_label_D
_geom_hbond_atom_site_label_H
_geom_hbond_atom_site_label_A
_geom_hbond_site_symmetry_A
_geom_hbond_distance_DH
_geom_hbond_distance_HA
_geom_hbond_distance_DA
_geom_hbond_angle_DHA
N1 H1 O2 2_655 0.86 2.12 2.952(2) 163
C8 H8B O2 2_655 0.97 2.43 3.303(2) 149
C8 H8A Cg2 4_554 0.97 2.65 3.442(2) 139
C16 H16 Cg1 2_655 0.93 2.71 3.394(2) 131

loop_
_geom_torsion_atom_site_label_1
_geom_torsion_atom_site_label_2
_geom_torsion_atom_site_label_3
_geom_torsion_atom_site_label_4
_geom_torsion
_geom_torsion_publ_flag
C8 O1 C5 C4 -174.36(19) no
C8 O1 C5 C6 4.4(3) no
C5 O1 C8 C9 169.91(16) no
C9 N1 N2 C10 176.45(19) no
N2 N1 C9 O2 -3.4(3) no
N2 N1 C9 C8 175.95(16) no
N1 N2 C10 C11 179.34(17) no
C17 N3 C14 C13 -2.1(3) no
C17 N3 C14 C15 177.3(2) no
C18 N3 C14 C13 178.3(2) no
C18 N3 C14 C15 -2.3(3) no
C1 C2 C3 C4 179.8(3) no
C7 C2 C3 C4 -0.9(5) no
C1 C2 C7 C6 -179.8(2) no
C3 C2 C7 C6 0.9(4) no
C2 C3 C4 C5 0.6(5) no
C3 C4 C5 O1 178.5(2) no
C3 C4 C5 C6 -0.3(4) no
O1 C5 C6 C7 -178.31(18) no
C4 C5 C6 C7 0.3(3) no
C5 C6 C7 C2 -0.7(3) no
O1 C8 C9 O2 -53.8(2) no
O1 C8 C9 N1 126.83(18) no
N2 C10 C11 C12 -10.0(3) no
N2 C10 C11 C16 168.4(2) no
C10 C11 C12 C13 178.1(2) no
C16 C11 C12 C13 -0.4(3) no
C10 C11 C16 C15 -177.2(2) no
C12 C11 C16 C15 1.4(3) no
C11 C12 C13 C14 -1.1(3) no
C12 C13 C14 N3 -179.1(2) no
C12 C13 C14 C15 1.5(3) no
N3 C14 C15 C16 -179.9(2) no
C13 C14 C15 C16 -0.5(3) no
C14 C15 C16 C11 -0.9(3) no
